data_1532922
loop_
_publ_author_name
'Jones, G.O.'
'Kreisel, J.'
'Thomas, P.A.'

_publ_section_title
;
 A structural study of the (Na1-x Kx)0.5 Bi0.5 Ti O3 perovskite series as
 a function of substitution (x) and temperature
;
_journal_name_full 'Powder Diffraction'
_journal_page_first 301
_journal_page_last 319
_journal_volume 17
_journal_year 2002
_chemical_formula_sum 'Bi0.5 K0.3 Na0.2 O3 Ti'
_chemical_name_systematic '(Na0.4 K0.6)0.5 Bi0.5 (Ti O3)'
_space_group_IT_number 221
_symmetry_space_group_name_Hall '-P 4 2 3'
_symmetry_space_group_name_H-M 'P m -3 m'
_cell_angle_alpha 90
_cell_angle_beta 90
_cell_angle_gamma 90
_cell_formula_units_Z 1
_cell_length_a 3.9312
_cell_length_b 3.9312
_cell_length_c 3.9312
_cell_volume 60.754
_citation_journal_id_ASTM PODIE2
_cod_data_source_file Jones_PODIE2_2002_608.cif
_cod_data_source_block Bi0.5K0.3Na0.2O3Ti1
_cod_original_cell_volume 60.75408
_cod_original_formula_sum 'Bi0.5 K0.3 Na0.2 O3 Ti1'
_cod_database_code 1532922

loop_
_symmetry_equiv_pos_as_xyz
x,y,z
-y,x,z
-x,-y,z
y,-x,z
x,-y,-z
y,x,-z
-x,y,-z
-y,-x,-z
z,x,y
-x,z,y
-z,-x,y
x,-z,y
z,-x,-y
x,z,-y
-z,x,-y
-x,-z,-y
y,z,x
y,-z,-x
z,y,-x
-y,z,-x
-z,-y,-x
-y,-z,x
z,-y,x
-z,y,x
-x,-y,-z
y,-x,-z
x,y,-z
-y,x,-z
-x,y,z
-y,-x,z
x,-y,z
y,x,z
-z,-x,-y
x,-z,-y
z,x,-y
-x,z,-y
-z,x,y
-x,-z,y
z,-x,y
x,z,y
-y,-z,-x
-y,z,x
-z,-y,x
y,-z,x
z,y,x
y,z,-x
-z,y,-x
z,-y,-x

loop_
_atom_site_label
_atom_site_type_symbol
_atom_site_fract_x
_atom_site_fract_y
_atom_site_fract_z
_atom_site_occupancy
_atom_site_U_iso_or_equiv
O1 O-2 0.5 0.5 0 1 0.0
Na1 Na+1 0 0 0 0.2 0.0
Ti1 Ti+4 0.5 0.5 0.5 1 0.0
K1 K+1 0 0 0 0.3 0.0
Bi1 Bi+3 0 0 0 0.5 0.0
